data_1519483
loop_
_publ_author_name
'Butler, Ian R.'
'Horton, Peter N.'
'Hursthouse, Michael B.'

_publ_section_title
;
 C17H27FeIN2
;
_journal_name_full 'Crystal Structure Report Archive'
_journal_page_first 909
_journal_year 2002
_chemical_formula_moiety 'C17 H27 Fe N2, I'
_chemical_formula_sum 'C17 H27 Fe I N2'
_chemical_formula_weight 442.16
_space_group_IT_number 61
_symmetry_cell_setting orthorhombic
_symmetry_space_group_name_Hall '-P 2ac 2ab'
_symmetry_space_group_name_H-M 'P b c a'
_atom_sites_solution_hydrogens geom
_atom_sites_solution_primary direct
_atom_sites_solution_secondary difmap
_cell_angle_alpha 90.00
_cell_angle_beta 90.00
_cell_angle_gamma 90.00
_cell_formula_units_Z 8
_cell_length_a 12.1886(2)
_cell_length_b 9.59230(10)
_cell_length_c 31.3227(5)
_cell_measurement_reflns_used 3848
_cell_measurement_temperature 120(2)
_cell_measurement_theta_max 27.485
_cell_measurement_theta_min 2.910
_cell_volume 3662.15(9)
_computing_cell_refinement ' DENZO (Otwinowski & Minor, 1997) and COLLECT (Hooft, 1998)'
_computing_data_collection ' DENZO (Otwinowski and Minor, 1997)'
_computing_data_reduction ' DENZO (Otwinowski & Minor, 1997) and COLLECT (Hooft, 1998)'
_computing_molecular_graphics 'PLATON (Spek, 1990)'
_computing_structure_refinement 'SHELXL-97 (Sheldrick, 1997b)'
_computing_structure_solution 'SHELXS-97 (Sheldrick, 1997a)'
_diffrn_ambient_temperature 120(2)
_diffrn_detector_area_resol_mean 9.091
_diffrn_measured_fraction_theta_full 0.985
_diffrn_measured_fraction_theta_max 0.985
_diffrn_measurement_device_type 'Nonius KappaCCD Area Detector'
_diffrn_measurement_method '\f and \w scans to fill Ewald Sphere'
_diffrn_radiation_monochromator graphite
_diffrn_radiation_source 'Nonius FR591 rotating anode'
_diffrn_radiation_type MoK\a
_diffrn_radiation_wavelength 0.71073
_diffrn_reflns_av_R_equivalents 0.0417
_diffrn_reflns_av_sigmaI/netI 0.0315
_diffrn_reflns_limit_h_max 13
_diffrn_reflns_limit_h_min -14
_diffrn_reflns_limit_k_max 11
_diffrn_reflns_limit_k_min -11
_diffrn_reflns_limit_l_max 37
_diffrn_reflns_limit_l_min -37
_diffrn_reflns_number 13599
_diffrn_reflns_theta_full 25.03
_diffrn_reflns_theta_max 25.03
_diffrn_reflns_theta_min 3.00
_exptl_absorpt_coefficient_mu 2.506
_exptl_absorpt_correction_T_max 0.6341
_exptl_absorpt_correction_T_min 0.4339
_exptl_absorpt_correction_type multi-scan
_exptl_absorpt_process_details 'SORTAV (R.H.Blessing, 1995, 1997)'
_exptl_crystal_colour Orange
_exptl_crystal_density_diffrn 1.604
_exptl_crystal_density_method 'not measured'
_exptl_crystal_description Block
_exptl_crystal_F_000 1776
_exptl_crystal_size_max 0.40
_exptl_crystal_size_mid 0.30
_exptl_crystal_size_min 0.20
_refine_diff_density_max 0.607
_refine_diff_density_min -0.420
_refine_diff_density_rms 0.080
_refine_ls_extinction_method none
_refine_ls_goodness_of_fit_ref 1.147
_refine_ls_hydrogen_treatment constr
_refine_ls_matrix_type full
_refine_ls_number_parameters 195
_refine_ls_number_reflns 3191
_refine_ls_number_restraints 0
_refine_ls_restrained_S_all 1.147
_refine_ls_R_factor_all 0.0363
_refine_ls_R_factor_gt 0.0291
_refine_ls_shift/su_max 0.001
_refine_ls_shift/su_mean 0.000
_refine_ls_structure_factor_coef Fsqd
_refine_ls_weighting_details 'calc w=1/[\s^2^(Fo^2^)+(0.0141P)^2^+4.9120P] where P=(Fo^2^+2Fc^2^)/3'
_refine_ls_weighting_scheme calc
_refine_ls_wR_factor_gt 0.0588
_refine_ls_wR_factor_ref 0.0607
_reflns_number_gt 2800
_reflns_number_total 3191
_reflns_threshold_expression >2\s(I)
_cod_data_source_file eCrystal-909.cif
_cod_data_source_block s93
_cod_depositor_comments
;
Citation :
Butler, Ian R. and Horton, Peter N. and Hursthouse, Michael B. (2002) 
University of Southampton, Crystal Structure Report Archive. 
(doi:10.5258/ecrystals/909)

More at:
http://ecrystals.chem.soton.ac.uk/909/

The following automatic conversions were performed:

'_symmetry_cell_setting' value 'Orthorhombic' changed to
'orthorhombic' according to the built-in table from CIF Core
dictionary named 'cif_core.dic' version 2.4.1 from 2010-06-29.

Automatic conversion script
Id: cif_fix_values 3271 2015-04-21 07:52:19Z andrius 
;
_cod_original_sg_symbol_H-M Pbca
_cod_database_code 1519483

loop_
_symmetry_equiv_pos_as_xyz
'x, y, z'
'-x+1/2, -y, z+1/2'
'x+1/2, -y+1/2, -z'
'-x, y+1/2, -z+1/2'
'-x, -y, -z'
'x-1/2, y, -z-1/2'
'-x-1/2, y-1/2, z'
'x, -y-1/2, z-1/2'

loop_
_atom_site_label
_atom_site_type_symbol
_atom_site_fract_x
_atom_site_fract_y
_atom_site_fract_z
_atom_site_U_iso_or_equiv
_atom_site_adp_type
_atom_site_occupancy
_atom_site_symmetry_multiplicity
_atom_site_calc_flag
_atom_site_refinement_flags
_atom_site_disorder_assembly
_atom_site_disorder_group
I1 I 0.912042(16) 0.63773(2) 0.671340(7) 0.02576(8) Uani 1 1 d . . .
Fe1 Fe 0.92011(3) 0.21641(5) 0.558022(14) 0.01919(12) Uani 1 1 d . . .
N1 N 0.9441(2) 0.1846(3) 0.69834(9) 0.0211(6) Uani 1 1 d . . .
N2 N 1.2185(2) 0.3234(3) 0.63219(9) 0.0305(7) Uani 1 1 d . . .
C15 C 1.1227(3) 0.3585(3) 0.60550(11) 0.0272(8) Uani 1 1 d . . .
H15A H 1.1478 0.4051 0.5790 0.033 Uiso 1 1 calc R . .
H15B H 1.0747 0.4242 0.6211 0.033 Uiso 1 1 calc R . .
C5 C 0.9368(2) 0.0451(3) 0.59604(11) 0.0213(7) Uani 1 1 d . . .
H5 H 0.8802 -0.0166 0.6049 0.026 Uiso 1 1 calc R . .
C8 C 0.8931(3) 0.4081(4) 0.53193(12) 0.0285(8) Uani 1 1 d . . .
H8 H 0.9429 0.4843 0.5319 0.034 Uiso 1 1 calc R . .
C6 C 0.7567(3) 0.2571(4) 0.55172(11) 0.0298(8) Uani 1 1 d . . .
H6 H 0.6989 0.2143 0.5672 0.036 Uiso 1 1 calc R . .
C12 C 0.9344(3) 0.0300(3) 0.70240(12) 0.0325(8) Uani 1 1 d . . .
H12A H 0.9821 -0.0151 0.6813 0.049 Uiso 1 1 calc R . .
H12B H 0.8582 0.0020 0.6974 0.049 Uiso 1 1 calc R . .
H12C H 0.9566 0.0015 0.7312 0.049 Uiso 1 1 calc R . .
C10 C 0.8009(3) 0.2101(4) 0.51252(11) 0.0289(8) Uani 1 1 d . . .
H10 H 0.7780 0.1299 0.4972 0.035 Uiso 1 1 calc R . .
C13 C 0.8710(3) 0.2528(4) 0.73064(11) 0.0289(8) Uani 1 1 d . . .
H13A H 0.7953 0.2212 0.7264 0.043 Uiso 1 1 calc R . .
H13B H 0.8745 0.3543 0.7272 0.043 Uiso 1 1 calc R . .
H13C H 0.8954 0.2277 0.7594 0.043 Uiso 1 1 calc R . .
C16 C 1.3073(3) 0.2687(4) 0.60668(13) 0.0400(10) Uani 1 1 d . . .
H16A H 1.3306 0.3393 0.5860 0.060 Uiso 1 1 calc R . .
H16B H 1.2823 0.1852 0.5915 0.060 Uiso 1 1 calc R . .
H16C H 1.3691 0.2445 0.6253 0.060 Uiso 1 1 calc R . .
C11 C 0.9082(2) 0.2321(3) 0.65423(10) 0.0213(7) Uani 1 1 d . . .
H11A H 0.8295 0.2097 0.6507 0.026 Uiso 1 1 calc R . .
H11B H 0.9157 0.3348 0.6527 0.026 Uiso 1 1 calc R . .
C2 C 1.0586(2) 0.2299(3) 0.59414(10) 0.0200(7) Uani 1 1 d . . .
C14 C 1.0596(2) 0.2294(4) 0.70645(11) 0.0306(8) Uani 1 1 d . . .
H14A H 1.0834 0.1950 0.7344 0.046 Uiso 1 1 calc R . .
H14B H 1.0637 0.3314 0.7060 0.046 Uiso 1 1 calc R . .
H14C H 1.1075 0.1912 0.6842 0.046 Uiso 1 1 calc R . .
C1 C 0.9700(2) 0.1697(3) 0.61775(10) 0.0173(7) Uani 1 1 d . . .
C3 C 1.0770(2) 0.1429(3) 0.55794(11) 0.0233(7) Uani 1 1 d . . .
H3 H 1.1306 0.1583 0.5364 0.028 Uiso 1 1 calc R . .
C4 C 1.0027(2) 0.0300(3) 0.55931(11) 0.0242(7) Uani 1 1 d . . .
H4 H 0.9979 -0.0433 0.5390 0.029 Uiso 1 1 calc R . .
C9 C 0.8852(3) 0.3034(4) 0.50014(11) 0.0294(8) Uani 1 1 d . . .
H9 H 0.9286 0.2970 0.4750 0.035 Uiso 1 1 calc R . .
C17 C 1.2585(3) 0.4436(4) 0.65644(13) 0.0418(10) Uani 1 1 d . . .
H17A H 1.3121 0.4124 0.6777 0.063 Uiso 1 1 calc R . .
H17B H 1.1967 0.4888 0.6709 0.063 Uiso 1 1 calc R . .
H17C H 1.2933 0.5102 0.6369 0.063 Uiso 1 1 calc R . .
C7 C 0.8140(3) 0.3794(3) 0.56378(12) 0.0282(8) Uani 1 1 d . . .
H7 H 0.8015 0.4327 0.5889 0.034 Uiso 1 1 calc R . .

loop_
_atom_site_aniso_label
_atom_site_aniso_U_11
_atom_site_aniso_U_22
_atom_site_aniso_U_33
_atom_site_aniso_U_23
_atom_site_aniso_U_13
_atom_site_aniso_U_12
I1 0.02422(12) 0.02362(13) 0.02943(13) -0.00462(9) 0.00088(9) 0.00067(9)
Fe1 0.0184(2) 0.0196(2) 0.0196(2) -0.00075(19) -0.00080(19) 0.00140(18)
N1 0.0206(13) 0.0231(15) 0.0195(15) 0.0016(12) 0.0001(11) 0.0002(11)
N2 0.0233(14) 0.0376(17) 0.0305(17) 0.0008(14) -0.0050(13) -0.0052(12)
C15 0.0250(16) 0.0280(19) 0.029(2) 0.0000(15) 0.0009(15) 0.0002(15)
C5 0.0212(15) 0.0178(16) 0.0248(18) 0.0001(14) -0.0060(14) 0.0013(13)
C8 0.0303(18) 0.0232(18) 0.032(2) 0.0063(15) -0.0017(16) 0.0009(15)
C6 0.0181(15) 0.039(2) 0.032(2) 0.0106(17) -0.0037(15) 0.0039(15)
C12 0.046(2) 0.0215(18) 0.030(2) 0.0063(15) 0.0001(17) 0.0021(16)
C10 0.0294(17) 0.031(2) 0.0264(19) 0.0030(16) -0.0113(15) 0.0013(15)
C13 0.0256(16) 0.039(2) 0.0220(18) -0.0033(16) 0.0049(15) -0.0001(16)
C16 0.0203(17) 0.058(3) 0.041(2) 0.004(2) 0.0021(16) -0.0063(17)
C11 0.0213(15) 0.0247(18) 0.0180(16) 0.0007(14) -0.0010(13) 0.0020(14)
C2 0.0178(14) 0.0215(17) 0.0207(17) 0.0012(14) -0.0011(13) 0.0005(13)
C14 0.0221(16) 0.048(2) 0.0214(19) -0.0014(16) -0.0006(14) -0.0026(16)
C1 0.0171(14) 0.0183(16) 0.0166(17) -0.0019(13) -0.0020(13) 0.0018(12)
C3 0.0204(15) 0.0284(19) 0.0212(17) 0.0011(14) 0.0007(13) 0.0046(14)
C4 0.0281(17) 0.0228(18) 0.0218(18) -0.0074(14) -0.0047(14) 0.0089(14)
C9 0.0312(18) 0.032(2) 0.025(2) 0.0070(16) -0.0022(15) 0.0023(15)
C17 0.037(2) 0.043(2) 0.046(2) 0.0004(19) -0.0086(19) -0.0186(18)
C7 0.0269(17) 0.0265(19) 0.031(2) 0.0037(16) 0.0007(15) 0.0116(15)

loop_
_atom_type_symbol
_atom_type_description
_atom_type_scat_dispersion_real
_atom_type_scat_dispersion_imag
_atom_type_scat_source
C C 0.0033 0.0016 'International Tables Vol C Tables 4.2.6.8 and 6.1.1.4'
H H 0.0000 0.0000 'International Tables Vol C Tables 4.2.6.8 and 6.1.1.4'
N N 0.0061 0.0033 'International Tables Vol C Tables 4.2.6.8 and 6.1.1.4'
Fe Fe 0.3463 0.8444 'International Tables Vol C Tables 4.2.6.8 and 6.1.1.4'
I I -0.4742 1.8119 'International Tables Vol C Tables 4.2.6.8 and 6.1.1.4'

loop_
_geom_angle_atom_site_label_1
_geom_angle_atom_site_label_2
_geom_angle_atom_site_label_3
_geom_angle
_geom_angle_site_symmetry_1
_geom_angle_site_symmetry_3
C1 Fe1 C2 41.34(12) . .
C1 Fe1 C10 149.04(13) . .
C2 Fe1 C10 169.21(14) . .
C1 Fe1 C6 115.25(13) . .
C2 Fe1 C6 148.35(13) . .
C10 Fe1 C6 40.62(13) . .
C1 Fe1 C3 69.01(12) . .
C2 Fe1 C3 40.97(12) . .
C10 Fe1 C3 131.17(14) . .
C6 Fe1 C3 169.27(14) . .
C1 Fe1 C5 41.39(12) . .
C2 Fe1 C5 69.17(12) . .
C10 Fe1 C5 117.13(13) . .
C6 Fe1 C5 107.96(13) . .
C3 Fe1 C5 68.19(12) . .
C1 Fe1 C7 106.23(13) . .
C2 Fe1 C7 115.36(14) . .
C10 Fe1 C7 68.38(14) . .
C6 Fe1 C7 40.66(13) . .
C3 Fe1 C7 149.47(13) . .
C5 Fe1 C7 129.05(13) . .
C1 Fe1 C8 128.34(14) . .
C2 Fe1 C8 107.40(13) . .
C10 Fe1 C8 68.34(14) . .
C6 Fe1 C8 68.33(13) . .
C3 Fe1 C8 117.58(13) . .
C5 Fe1 C8 167.61(14) . .
C7 Fe1 C8 40.61(13) . .
C1 Fe1 C9 167.80(13) . .
C2 Fe1 C9 129.82(13) . .
C10 Fe1 C9 40.66(13) . .
C6 Fe1 C9 68.40(13) . .
C3 Fe1 C9 109.64(14) . .
C5 Fe1 C9 150.35(14) . .
C7 Fe1 C9 68.42(14) . .
C8 Fe1 C9 40.66(14) . .
C1 Fe1 C4 68.95(12) . .
C2 Fe1 C4 68.78(12) . .
C10 Fe1 C4 109.75(13) . .
C6 Fe1 C4 130.39(14) . .
C3 Fe1 C4 40.39(12) . .
C5 Fe1 C4 40.34(12) . .
C7 Fe1 C4 168.06(13) . .
C8 Fe1 C4 150.78(14) . .
C9 Fe1 C4 118.43(14) . .
C12 N1 C14 110.3(3) . .
C12 N1 C13 109.2(3) . .
C14 N1 C13 108.7(3) . .
C12 N1 C11 110.7(2) . .
C14 N1 C11 109.8(2) . .
C13 N1 C11 108.1(2) . .
C16 N2 C17 108.9(3) . .
C16 N2 C15 111.3(3) . .
C17 N2 C15 112.1(3) . .
N2 C15 C2 111.0(3) . .
N2 C15 H15A 109.4 . .
C2 C15 H15A 109.4 . .
N2 C15 H15B 109.4 . .
C2 C15 H15B 109.4 . .
H15A C15 H15B 108.0 . .
C4 C5 C1 108.2(3) . .
C4 C5 Fe1 70.32(18) . .
C1 C5 Fe1 68.49(17) . .
C4 C5 H5 125.9 . .
C1 C5 H5 125.9 . .
Fe1 C5 H5 126.8 . .
C9 C8 C7 108.1(3) . .
C9 C8 Fe1 69.75(19) . .
C7 C8 Fe1 69.61(19) . .
C9 C8 H8 125.9 . .
C7 C8 H8 125.9 . .
Fe1 C8 H8 126.3 . .
C10 C6 C7 107.9(3) . .
C10 C6 Fe1 69.59(18) . .
C7 C6 Fe1 69.59(18) . .
C10 C6 H6 126.0 . .
C7 C6 H6 126.0 . .
Fe1 C6 H6 126.4 . .
N1 C12 H12A 109.5 . .
N1 C12 H12B 109.5 . .
H12A C12 H12B 109.5 . .
N1 C12 H12C 109.5 . .
H12A C12 H12C 109.5 . .
H12B C12 H12C 109.5 . .
C6 C10 C9 108.2(3) . .
C6 C10 Fe1 69.79(19) . .
C9 C10 Fe1 69.85(19) . .
C6 C10 H10 125.9 . .
C9 C10 H10 125.9 . .
Fe1 C10 H10 126.0 . .
N1 C13 H13A 109.5 . .
N1 C13 H13B 109.5 . .
H13A C13 H13B 109.5 . .
N1 C13 H13C 109.5 . .
H13A C13 H13C 109.5 . .
H13B C13 H13C 109.5 . .
N2 C16 H16A 109.5 . .
N2 C16 H16B 109.5 . .
H16A C16 H16B 109.5 . .
N2 C16 H16C 109.5 . .
H16A C16 H16C 109.5 . .
H16B C16 H16C 109.5 . .
C1 C11 N1 115.5(2) . .
C1 C11 H11A 108.4 . .
N1 C11 H11A 108.4 . .
C1 C11 H11B 108.4 . .
N1 C11 H11B 108.4 . .
H11A C11 H11B 107.5 . .
C3 C2 C1 107.1(3) . .
C3 C2 C15 126.0(3) . .
C1 C2 C15 127.0(3) . .
C3 C2 Fe1 69.60(17) . .
C1 C2 Fe1 68.63(17) . .
C15 C2 Fe1 127.9(2) . .
N1 C14 H14A 109.5 . .
N1 C14 H14B 109.5 . .
H14A C14 H14B 109.5 . .
N1 C14 H14C 109.5 . .
H14A C14 H14C 109.5 . .
H14B C14 H14C 109.5 . .
C2 C1 C5 107.7(3) . .
C2 C1 C11 127.9(3) . .
C5 C1 C11 123.7(3) . .
C2 C1 Fe1 70.04(18) . .
C5 C1 Fe1 70.13(18) . .
C11 C1 Fe1 117.9(2) . .
C4 C3 C2 108.9(3) . .
C4 C3 Fe1 70.33(17) . .
C2 C3 Fe1 69.43(17) . .
C4 C3 H3 125.5 . .
C2 C3 H3 125.5 . .
Fe1 C3 H3 126.3 . .
C5 C4 C3 108.1(3) . .
C5 C4 Fe1 69.34(17) . .
C3 C4 Fe1 69.28(17) . .
C5 C4 H4 125.9 . .
C3 C4 H4 125.9 . .
Fe1 C4 H4 127.0 . .
C10 C9 C8 107.7(3) . .
C10 C9 Fe1 69.49(19) . .
C8 C9 Fe1 69.6(2) . .
C10 C9 H9 126.1 . .
C8 C9 H9 126.1 . .
Fe1 C9 H9 126.4 . .
N2 C17 H17A 109.5 . .
N2 C17 H17B 109.5 . .
H17A C17 H17B 109.5 . .
N2 C17 H17C 109.5 . .
H17A C17 H17C 109.5 . .
H17B C17 H17C 109.5 . .
C6 C7 C8 108.0(3) . .
C6 C7 Fe1 69.75(18) . .
C8 C7 Fe1 69.78(18) . .
C6 C7 H7 126.0 . .
C8 C7 H7 126.0 . .
Fe1 C7 H7 126.1 . .

loop_
_geom_bond_atom_site_label_1
_geom_bond_atom_site_label_2
_geom_bond_distance
_geom_bond_site_symmetry_2
Fe1 C1 2.018(3) .
Fe1 C2 2.036(3) .
Fe1 C10 2.036(3) .
Fe1 C6 2.039(3) .
Fe1 C3 2.039(3) .
Fe1 C5 2.039(3) .
Fe1 C7 2.037(3) .
Fe1 C8 2.039(3) .
Fe1 C9 2.041(3) .
Fe1 C4 2.052(3) .
N1 C12 1.493(4) .
N1 C14 1.494(4) .
N1 C13 1.499(4) .
N1 C11 1.520(4) .
N2 C16 1.443(4) .
N2 C17 1.465(5) .
N2 C15 1.476(4) .
C15 C2 1.502(4) .
C15 H15A 0.9900 .
C15 H15B 0.9900 .
C5 C4 1.411(4) .
C5 C1 1.434(4) .
C5 H5 0.9500 .
C8 C9 1.417(5) .
C8 C7 1.414(5) .
C8 H8 0.9500 .
C6 C10 1.414(5) .
C6 C7 1.416(5) .
C6 H6 0.9500 .
C12 H12A 0.9800 .
C12 H12B 0.9800 .
C12 H12C 0.9800 .
C10 C9 1.417(5) .
C10 H10 0.9500 .
C13 H13A 0.9800 .
C13 H13B 0.9800 .
C13 H13C 0.9800 .
C16 H16A 0.9800 .
C16 H16B 0.9800 .
C16 H16C 0.9800 .
C11 C1 1.493(4) .
C11 H11A 0.9900 .
C11 H11B 0.9900 .
C2 C3 1.426(4) .
C2 C1 1.431(4) .
C14 H14A 0.9800 .
C14 H14B 0.9800 .
C14 H14C 0.9800 .
C3 C4 1.412(4) .
C3 H3 0.9500 .
C4 H4 0.9500 .
C9 H9 0.9500 .
C17 H17A 0.9800 .
C17 H17B 0.9800 .
C17 H17C 0.9800 .
C7 H7 0.9500 .
